data_7107265
loop_
_publ_author_name
'Donna L. Smith'
'William R. F. Goundry'
'Hon Wai Lam'

_publ_section_title
;
 Palladium-catalyzed hydroacyloxylation of ynamides
;
_journal_name_full Chem.Commun.
_journal_page_first 1505
_journal_paper_doi 10.1039/c1cc13595c
_journal_volume 48
_journal_year 2012
_chemical_formula_moiety 'C18 H14 N2 O6'
_chemical_formula_sum 'C18 H14 N2 O6'
_chemical_formula_weight 354.32
_space_group_IT_number 14
_symmetry_cell_setting monoclinic
_symmetry_space_group_name_Hall '-P 2yn'
_symmetry_space_group_name_H-M 'P 1 21/n 1'
_atom_sites_solution_hydrogens difmap
_atom_sites_solution_primary direct
_audit_creation_date 11-04-19
_audit_creation_method CRYSTALS_ver_14.11
_cell_angle_alpha 90
_cell_angle_beta 91.369(5)
_cell_angle_gamma 90
_cell_formula_units_Z 4
_cell_length_a 6.0115(6)
_cell_length_b 13.5318(14)
_cell_length_c 19.6570(19)
_cell_measurement_reflns_used 24981
_cell_measurement_temperature 100
_cell_measurement_theta_max 25
_cell_measurement_theta_min 1
_cell_volume 1598.6(3)
_computing_cell_refinement 'Apex2 (Bruker AXS, 2006)'
_computing_data_collection 'Apex2 (Bruker AXS, 2006)'
_computing_data_reduction 'Apex2 (Bruker AXS, 2006)'
_computing_molecular_graphics 'CAMERON (Watkin et al., 1996)'
_computing_publication_material 'CRYSTALS (Betteridge et al., 2003)'
_computing_structure_refinement 'CRYSTALS (Betteridge et al., 2003)'
_computing_structure_solution 'Superflip (Palatinus & Chapuis, 2007)'
_diffrn_ambient_temperature 100
_diffrn_measured_fraction_theta_full 0.993
_diffrn_measured_fraction_theta_max 0.993
_diffrn_measurement_device Area
_diffrn_measurement_device_type 'Bruker Kappa Apex2'
_diffrn_measurement_method '\f & \w scans'
_diffrn_radiation_monochromator graphite
_diffrn_radiation_type 'Mo K\a'
_diffrn_radiation_wavelength 0.71073
_diffrn_reflns_av_R_equivalents 0.000
_diffrn_reflns_limit_h_max 7
_diffrn_reflns_limit_h_min -7
_diffrn_reflns_limit_k_max 16
_diffrn_reflns_limit_k_min 0
_diffrn_reflns_limit_l_max 23
_diffrn_reflns_limit_l_min 0
_diffrn_reflns_number 2821
_diffrn_reflns_theta_full 25.078
_diffrn_reflns_theta_max 25.078
_diffrn_reflns_theta_min 1.827
_diffrn_standards_number 0
_exptl_absorpt_coefficient_mu 0.113
_exptl_absorpt_correction_T_max 0.99
_exptl_absorpt_correction_T_min 0.93
_exptl_absorpt_correction_type multi-scan
_exptl_absorpt_process_details 'SADABS (Siemens, 1996)'
_exptl_crystal_colour colourless
_exptl_crystal_density_diffrn 1.472
_exptl_crystal_density_method 'not measured'
_exptl_crystal_description block
_exptl_crystal_F_000 736
_exptl_crystal_size_max 0.100
_exptl_crystal_size_mid 0.100
_exptl_crystal_size_min 0.050
_refine_diff_density_max 0.30
_refine_diff_density_min -0.30
_refine_ls_extinction_method None
_refine_ls_goodness_of_fit_ref 0.8801
_refine_ls_hydrogen_treatment none
_refine_ls_matrix_type full
_refine_ls_number_parameters 235
_refine_ls_number_reflns 2809
_refine_ls_number_restraints 0
_refine_ls_R_factor_all 0.0605
_refine_ls_R_factor_gt 0.0373
_refine_ls_shift/su_max 0.0003338
_refine_ls_shift/su_mean 0.0000309
_refine_ls_structure_factor_coef Fsqd
_refine_ls_weighting_details
;
Method, part 1, Chebychev polynomial, (Watkin, 1994, Prince, 1982)
[weight] = 1.0/[A~0~*T~0~(x)+A~1~*T~1~(x) ... +A~n-1~]*T~n-1~(x)]
where A~i~ are the Chebychev coefficients listed below and x= Fcalc/Fmax
Method = Robust Weighting (Prince, 1982)
W = [weight] * [1-(deltaF/6*sigmaF)^2^]^2^
A~i~ are:
18.6 30.5 17.9 7.19 1.52
;
_refine_ls_weighting_scheme calc
_refine_ls_wR_factor_all 0.1052
_refine_ls_wR_factor_gt 0.0848
_refine_ls_wR_factor_ref 0.1052
_reflns_limit_h_max 7
_reflns_limit_h_min -7
_reflns_limit_k_max 16
_reflns_limit_k_min 0
_reflns_limit_l_max 23
_reflns_limit_l_min 0
_reflns_number_gt 1919
_reflns_number_total 2821
_reflns_threshold_expression I>2.0\s(I)
_oxford_diffrn_Wilson_B_factor 1.66
_oxford_diffrn_Wilson_scale 27.04
_oxford_refine_ls_r_factor_ref 0.0605
_oxford_refine_ls_scale 0.20330(18)
_oxford_reflns_number_all 2809
_oxford_reflns_threshold_expression_ref I>-10.0\s(I)
_oxford_structure_analysis_title 'hl1005_03 in P2(1)/n'
_cod_data_source_file c1cc13595c.txt
_cod_data_source_block HL1005
_cod_original_sg_symbol_H-M 'P 21/n '
_cod_database_code 7107265

loop_
_symmetry_equiv_pos_as_xyz
x,y,z
-x,-y,-z
x+1/2,-y+1/2,z+1/2
-x+1/2,y+1/2,-z+1/2

loop_
_atom_site_label
_atom_site_type_symbol
_atom_site_fract_x
_atom_site_fract_y
_atom_site_fract_z
_atom_site_U_iso_or_equiv
_atom_site_occupancy
_atom_site_adp_type
_atom_site_refinement_flags_posn
O1 O 0.6657(2) 0.12605(11) 0.60323(7) 0.0207 1.0000 Uani .
C2 C 0.6052(3) 0.16301(16) 0.66714(10) 0.0204 1.0000 Uani .
N3 N 0.5607(3) 0.26420(13) 0.66594(8) 0.0189 1.0000 Uani .
C4 C 0.4617(4) 0.31560(16) 0.60695(10) 0.0230 1.0000 Uani .
C5 C 0.4233(4) 0.41679(17) 0.63814(12) 0.0300 1.0000 Uani .
O6 O 0.5886(3) 0.42283(11) 0.69335(8) 0.0278 1.0000 Uani .
C7 C 0.6584(3) 0.33076(16) 0.71066(11) 0.0224 1.0000 Uani .
O8 O 0.7815(3) 0.31499(12) 0.75849(7) 0.0277 1.0000 Uani .
C9 C 0.5852(3) 0.10256(16) 0.71949(10) 0.0222 1.0000 Uani .
C10 C 0.4741(3) 0.12844(15) 0.78351(10) 0.0196 1.0000 Uani .
C11 C 0.5773(3) 0.10654(15) 0.84609(10) 0.0203 1.0000 Uani .
C12 C 0.4663(3) 0.12781(15) 0.90507(10) 0.0190 1.0000 Uani .
N13 N 0.5802(3) 0.10827(13) 0.97052(9) 0.0245 1.0000 Uani .
O14 O 0.4727(3) 0.11392(12) 1.02307(7) 0.0293 1.0000 Uani .
O15 O 0.7794(3) 0.08774(13) 0.97058(8) 0.0321 1.0000 Uani .
C16 C 0.2556(3) 0.16851(16) 0.90490(11) 0.0217 1.0000 Uani .
C17 C 0.1546(3) 0.19055(16) 0.84255(11) 0.0233 1.0000 Uani .
C18 C 0.2625(3) 0.17134(16) 0.78247(11) 0.0220 1.0000 Uani .
C19 C 0.8722(3) 0.15191(15) 0.58119(10) 0.0195 1.0000 Uani .
O20 O 1.0090(2) 0.19051(12) 0.61780(7) 0.0266 1.0000 Uani .
C21 C 0.8985(3) 0.12571(15) 0.50831(10) 0.0200 1.0000 Uani .
C22 C 1.1027(3) 0.14281(15) 0.47868(11) 0.0220 1.0000 Uani .
C23 C 1.1320(4) 0.12092(16) 0.41067(11) 0.0238 1.0000 Uani .
C24 C 0.9595(4) 0.08023(16) 0.37226(11) 0.0237 1.0000 Uani .
C25 C 0.7559(4) 0.06211(17) 0.40172(11) 0.0249 1.0000 Uani .
C26 C 0.7249(3) 0.08575(16) 0.46930(10) 0.0223 1.0000 Uani .
H41 H 0.5604 0.3162 0.5674 0.0279 1.0000 Uiso R
H42 H 0.3170 0.2836 0.5952 0.0268 1.0000 Uiso R
H51 H 0.2738 0.4211 0.6577 0.0377 1.0000 Uiso R
H52 H 0.4456 0.4696 0.6036 0.0363 1.0000 Uiso R
H91 H 0.6483 0.0372 0.7161 0.0245 1.0000 Uiso R
H111 H 0.7235 0.0782 0.8474 0.0239 1.0000 Uiso R
H161 H 0.1815 0.1810 0.9470 0.0258 1.0000 Uiso R
H171 H 0.0061 0.2202 0.8411 0.0271 1.0000 Uiso R
H181 H 0.1921 0.1853 0.7394 0.0258 1.0000 Uiso R
H221 H 1.2211 0.1719 0.5064 0.0243 1.0000 Uiso R
H231 H 1.2665 0.1338 0.3906 0.0281 1.0000 Uiso R
H241 H 0.9790 0.0642 0.3255 0.0253 1.0000 Uiso R
H251 H 0.6385 0.0322 0.3747 0.0335 1.0000 Uiso R
H261 H 0.5866 0.0744 0.4889 0.0265 1.0000 Uiso R

loop_
_atom_site_aniso_label
_atom_site_aniso_U_11
_atom_site_aniso_U_22
_atom_site_aniso_U_33
_atom_site_aniso_U_23
_atom_site_aniso_U_13
_atom_site_aniso_U_12
O1 0.0218(7) 0.0241(8) 0.0164(7) -0.0025(6) 0.0030(6) -0.0002(6)
C2 0.0215(10) 0.0230(11) 0.0167(10) -0.0032(8) 0.0004(8) 0.0015(8)
N3 0.0227(9) 0.0188(9) 0.0151(8) 0.0004(7) -0.0027(7) 0.0007(7)
C4 0.0242(11) 0.0273(12) 0.0173(10) 0.0040(9) -0.0030(8) -0.0007(9)
C5 0.0354(13) 0.0271(12) 0.0271(12) 0.0007(10) -0.0107(10) -0.0004(10)
O6 0.0352(9) 0.0213(8) 0.0265(8) -0.0015(6) -0.0071(7) -0.0024(7)
C7 0.0250(11) 0.0220(11) 0.0203(11) -0.0012(9) 0.0045(9) -0.0007(9)
O8 0.0313(8) 0.0320(9) 0.0195(8) -0.0015(7) -0.0066(6) 0.0007(7)
C9 0.0220(10) 0.0242(11) 0.0205(11) -0.0015(9) 0.0006(8) 0.0040(9)
C10 0.0235(10) 0.0161(10) 0.0195(10) -0.0001(8) 0.0023(8) -0.0021(8)
C11 0.0197(10) 0.0186(10) 0.0227(11) -0.0003(8) 0.0020(8) -0.0026(8)
C12 0.0240(10) 0.0170(10) 0.0160(10) 0.0005(8) -0.0029(8) -0.0054(8)
N13 0.0283(10) 0.0246(10) 0.0206(9) -0.0005(8) -0.0014(8) -0.0041(8)
O14 0.0369(9) 0.0333(9) 0.0180(8) -0.0001(7) 0.0047(7) -0.0016(7)
O15 0.0249(8) 0.0452(10) 0.0260(8) 0.0019(7) -0.0054(6) 0.0011(7)
C16 0.0232(11) 0.0210(11) 0.0211(11) -0.0020(8) 0.0050(8) -0.0035(8)
C17 0.0207(10) 0.0227(11) 0.0266(11) -0.0010(9) 0.0015(9) 0.0008(9)
C18 0.0242(11) 0.0228(11) 0.0190(10) 0.0027(8) -0.0014(8) 0.0001(9)
C19 0.0206(10) 0.0183(10) 0.0198(10) 0.0023(8) 0.0018(8) 0.0004(8)
O20 0.0239(8) 0.0340(9) 0.0219(8) -0.0036(7) -0.0009(6) -0.0030(7)
C21 0.0230(10) 0.0171(10) 0.0199(10) 0.0006(8) 0.0006(8) 0.0021(8)
C22 0.0214(10) 0.0190(10) 0.0255(11) 0.0019(9) -0.0003(8) 0.0011(8)
C23 0.0245(11) 0.0247(11) 0.0225(11) 0.0004(9) 0.0071(9) 0.0032(9)
C24 0.0305(11) 0.0215(11) 0.0192(10) -0.0006(9) 0.0008(9) 0.0046(9)
C25 0.0285(11) 0.0263(11) 0.0199(11) -0.0039(9) -0.0015(9) -0.0027(9)
C26 0.0236(11) 0.0222(11) 0.0211(11) 0.0010(9) 0.0017(8) -0.0011(9)

loop_
_atom_type_symbol
_atom_type_scat_dispersion_real
_atom_type_scat_dispersion_imag
_atom_type_scat_Cromer_Mann_a1
_atom_type_scat_Cromer_Mann_b1
_atom_type_scat_Cromer_Mann_a2
_atom_type_scat_Cromer_Mann_b2
_atom_type_scat_Cromer_Mann_a3
_atom_type_scat_Cromer_Mann_b3
_atom_type_scat_Cromer_Mann_a4
_atom_type_scat_Cromer_Mann_b4
_atom_type_scat_Cromer_Mann_c
_atom_type_scat_source
C 0.0033 0.0016 2.3100 20.8439 1.0200 10.2075 1.5886 0.5687 0.8650 51.6512 0.2156 'International Tables Vol C 4.2.6.8 and 6.1.1.4'
H 0.0000 0.0000 0.4930 10.5109 0.3229 26.1257 0.1402 3.1424 0.0408 57.7998 0.0030 'International Tables Vol C 4.2.6.8 and 6.1.1.4'
N 0.0061 0.0033 12.2126 0.0057 3.1322 9.8933 2.0125 28.9975 1.1663 0.5826 -11.5290 'International Tables Vol C 4.2.6.8 and 6.1.1.4'
O 0.0106 0.0060 3.0485 13.2771 2.2868 5.7011 1.5463 0.3239 0.8670 32.9089 0.2508 'International Tables Vol C 4.2.6.8 and 6.1.1.4'

loop_
_geom_angle_atom_site_label_1
_geom_angle_atom_site_label_2
_geom_angle_atom_site_label_3
_geom_angle
_geom_angle_publ_flag
C2 O1 C19 116.54(16) yes
O1 C2 N3 112.78(17) yes
O1 C2 C9 120.33(19) yes
N3 C2 C9 126.80(19) yes
C2 N3 C4 123.57(17) yes
C2 N3 C7 123.45(17) yes
C4 N3 C7 110.65(17) yes
N3 C4 C5 99.84(16) yes
N3 C4 H41 112.7 no
C5 C4 H41 114.2 no
N3 C4 H42 108.3 no
C5 C4 H42 110.3 no
H41 C4 H42 111.0 no
C4 C5 O6 104.11(17) yes
C4 C5 H51 111.0 no
O6 C5 H51 108.5 no
C4 C5 H52 110.3 no
O6 C5 H52 111.5 no
H51 C5 H52 111.2 no
C5 O6 C7 109.71(16) yes
N3 C7 O6 108.39(17) yes
N3 C7 O8 128.9(2) yes
O6 C7 O8 122.74(19) yes
C2 C9 C10 124.5(2) yes
C2 C9 H91 118.0 no
C10 C9 H91 117.4 no
C9 C10 C11 119.91(19) yes
C9 C10 C18 120.96(18) yes
C11 C10 C18 119.08(19) yes
C10 C11 C12 118.79(19) yes
C10 C11 H111 119.7 no
C12 C11 H111 121.5 no
C11 C12 N13 118.26(18) yes
C11 C12 C16 122.84(19) yes
N13 C12 C16 118.89(18) yes
C12 N13 O14 118.68(18) yes
C12 N13 O15 118.42(17) yes
O14 N13 O15 122.90(18) yes
C12 C16 C17 118.02(19) yes
C12 C16 H161 120.7 no
C17 C16 H161 121.3 no
C16 C17 C18 120.59(19) yes
C16 C17 H171 119.6 no
C18 C17 H171 119.9 no
C10 C18 C17 120.66(19) yes
C10 C18 H181 118.5 no
C17 C18 H181 120.8 no
O1 C19 O20 122.34(18) yes
O1 C19 C21 111.21(17) yes
O20 C19 C21 126.44(18) yes
C19 C21 C22 118.63(18) yes
C19 C21 C26 121.87(18) yes
C22 C21 C26 119.50(19) yes
C21 C22 C23 120.2(2) yes
C21 C22 H221 118.4 no
C23 C22 H221 121.4 no
C22 C23 C24 120.1(2) yes
C22 C23 H231 120.3 no
C24 C23 H231 119.6 no
C23 C24 C25 120.0(2) yes
C23 C24 H241 120.6 no
C25 C24 H241 119.4 no
C24 C25 C26 120.0(2) yes
C24 C25 H251 119.1 no
C26 C25 H251 120.9 no
C21 C26 C25 120.19(19) yes
C21 C26 H261 119.9 no
C25 C26 H261 119.9 no

loop_
_geom_bond_atom_site_label_1
_geom_bond_atom_site_label_2
_geom_bond_distance
_geom_bond_publ_flag
O1 C2 1.408(2) yes
O1 C19 1.370(2) yes
C2 N3 1.395(3) yes
C2 C9 1.322(3) yes
N3 C4 1.466(3) yes
N3 C7 1.380(3) yes
C4 C5 1.520(3) yes
C4 H41 0.989 no
C4 H42 0.994 no
C5 O6 1.456(3) yes
C5 H51 0.987 no
C5 H52 0.997 no
O6 C7 1.355(3) yes
C7 O8 1.202(3) yes
C9 C10 1.480(3) yes
C9 H91 0.966 no
C10 C11 1.396(3) yes
C10 C18 1.398(3) yes
C11 C12 1.382(3) yes
C11 H111 0.959 no
C12 N13 1.467(3) yes
C12 C16 1.381(3) yes
N13 O14 1.234(2) yes
N13 O15 1.229(2) yes
C16 C17 1.387(3) yes
C16 H161 0.964 no
C17 C18 1.386(3) yes
C17 H171 0.978 no
C18 H181 0.957 no
C19 O20 1.200(2) yes
C19 C21 1.488(3) yes
C21 C22 1.390(3) yes
C21 C26 1.390(3) yes
C22 C23 1.385(3) yes
C22 H221 0.969 no
C23 C24 1.382(3) yes
C23 H231 0.925 no
C24 C25 1.388(3) yes
C24 H241 0.955 no
C25 C26 1.383(3) yes
C25 H251 0.962 no
C26 H261 0.937 no
